data_4127338
loop_
_publ_author_name
'Zhang, Jianpeng'
'Li, Zijian'
'Zhuo, Junming'
'Cui, Yue'
'Han, Ting'
'Li, Chao'

_publ_section_title
;
 Tandem Decarboxylative Cyclization/Alkenylation Strategy for Total
 Syntheses of (+)-Longirabdiol, (-)-Longirabdolactone, and (-)-Effusin.
;
_journal_issue 20
_journal_name_full 'Journal of the American Chemical Society'
_journal_page_first 8372
_journal_page_last 8380
_journal_paper_doi 10.1021/jacs.9b03978
_journal_volume 141
_journal_year 2019
_chemical_absolute_configuration ad
_chemical_formula_sum 'C20 H24 O5'
_chemical_formula_weight 344.39
_space_group_crystal_system hexagonal
_space_group_IT_number 170
_space_group_name_Hall 'P 65'
_space_group_name_H-M_alt 'P 65'
_symmetry_space_group_name_Hall 'P 65'
_symmetry_space_group_name_H-M 'P 65'
_atom_sites_solution_hydrogens geom
_audit_creation_method SHELXL-2014/7
_cell_angle_alpha 90
_cell_angle_beta 90
_cell_angle_gamma 120
_cell_formula_units_Z 6
_cell_length_a 13.2016(2)
_cell_length_b 13.2016(2)
_cell_length_c 20.4473(6)
_cell_measurement_reflns_used 14454
_cell_measurement_temperature 293(2)
_cell_measurement_theta_max 74.3300
_cell_measurement_theta_min 3.8510
_cell_volume 3086.17(11)
_computing_structure_refinement 'SHELXL-2014/7 (Sheldrick, 2014)'
_diffrn_ambient_temperature 293(2)
_diffrn_detector 'CCD plate'
_diffrn_detector_area_resol_mean 10.3914
_diffrn_detector_type Atlas
_diffrn_measured_fraction_theta_full 1.000
_diffrn_measured_fraction_theta_max 1.000
_diffrn_measurement_device 'four-circle diffractometer'
_diffrn_measurement_device_type 'SuperNova, Dual, Cu at home/near, Atlas'
_diffrn_radiation_monochromator mirror
_diffrn_radiation_probe x-ray
_diffrn_radiation_type 'Cu K\a'
_diffrn_radiation_wavelength 1.54184
_diffrn_reflns_av_R_equivalents 0.0737
_diffrn_reflns_av_unetI/netI 0.0235
_diffrn_reflns_Laue_measured_fraction_full 1.000
_diffrn_reflns_Laue_measured_fraction_max 1.000
_diffrn_reflns_limit_h_max 15
_diffrn_reflns_limit_h_min -15
_diffrn_reflns_limit_k_max 15
_diffrn_reflns_limit_k_min -15
_diffrn_reflns_limit_l_max 24
_diffrn_reflns_limit_l_min -24
_diffrn_reflns_number 45091
_diffrn_reflns_point_group_measured_fraction_full 0.998
_diffrn_reflns_point_group_measured_fraction_max 0.998
_diffrn_reflns_theta_full 66.446
_diffrn_reflns_theta_max 66.446
_diffrn_reflns_theta_min 3.866
_diffrn_source 'micro-focus sealed X-ray tube'
_diffrn_source_type 'SuperNova (Cu) X-ray Source'
_exptl_absorpt_coefficient_mu 0.648
_exptl_absorpt_correction_T_max 1.00000
_exptl_absorpt_correction_T_min 0.32882
_exptl_absorpt_correction_type multi-scan
_exptl_absorpt_process_details
;
CrysAlisPro 1.171.39.29a (Rigaku Oxford Diffraction, 2015)
Empirical absorption correction using spherical harmonics,
 implemented in SCALE3 ABSPACK scaling algorithm.
;
_exptl_crystal_colour colorless
_exptl_crystal_density_diffrn 1.112
_exptl_crystal_description rod-like
_exptl_crystal_F_000 1104
_exptl_crystal_size_max 0.6
_exptl_crystal_size_mid 0.1
_exptl_crystal_size_min 0.07
_refine_diff_density_max 0.100
_refine_diff_density_min -0.138
_refine_diff_density_rms 0.023
_refine_ls_abs_structure_details
;
 Flack x determined using 1441 quotients [(I+)-(I-)]/[(I+)+(I-)]
 (Parsons, Flack and Wagner, Acta Cryst. B69 (2013) 249-259).
;
_refine_ls_abs_structure_Flack 0.13(15)
_refine_ls_extinction_method none
_refine_ls_goodness_of_fit_ref 1.053
_refine_ls_hydrogen_treatment constr
_refine_ls_matrix_type full
_refine_ls_number_parameters 227
_refine_ls_number_reflns 3619
_refine_ls_number_restraints 1
_refine_ls_restrained_S_all 1.053
_refine_ls_R_factor_all 0.0419
_refine_ls_R_factor_gt 0.0374
_refine_ls_shift/su_max 0.012
_refine_ls_shift/su_mean 0.001
_refine_ls_structure_factor_coef Fsqd
_refine_ls_weighting_details 'w=1/[\s^2^(Fo^2^)+(0.0587P)^2^+0.2296P] where P=(Fo^2^+2Fc^2^)/3'
_refine_ls_weighting_scheme calc
_refine_ls_wR_factor_gt 0.1010
_refine_ls_wR_factor_ref 0.1050
_reflns_Friedel_coverage 0.936
_reflns_Friedel_fraction_full 0.996
_reflns_Friedel_fraction_max 0.996
_reflns_number_gt 3273
_reflns_number_total 3619
_reflns_threshold_expression 'I > 2\s(I)'
_cod_data_source_file ja9b03978_si_008.cif
_cod_data_source_block 3_sq
_cod_original_cell_volume 3086.17(15)
_cod_database_code 4127338
_shelx_shelxl_version_number 2014/7
_shelx_space_group_comment
;
The symmetry employed for this shelxl refinement is uniquely defined
by the following loop, which should always be used as a source of
symmetry information in preference to the above space-group names.
They are only intended as comments.
;

loop_
_space_group_symop_operation_xyz
'x, y, z'
'-y, x-y, z+2/3'
'-x+y, -x, z+1/3'
'-x, -y, z+1/2'
'y, -x+y, z+1/6'
'x-y, x, z+5/6'

loop_
_atom_site_label
_atom_site_type_symbol
_atom_site_fract_x
_atom_site_fract_y
_atom_site_fract_z
_atom_site_U_iso_or_equiv
_atom_site_adp_type
_atom_site_occupancy
_atom_site_site_symmetry_order
_atom_site_calc_flag
_atom_site_refinement_flags_posn
_atom_site_refinement_flags_adp
O1 O 0.3066(3) 0.5021(2) 0.42221(12) 0.0875(8) Uani 1 1 d . .
O2 O 0.5570(2) 0.6346(2) 0.45497(15) 0.0945(9) Uani 1 1 d . .
O3 O 0.57618(18) 0.7639(2) 0.52810(13) 0.0749(6) Uani 1 1 d . .
O4 O 0.4587(2) 0.97030(19) 0.42048(13) 0.0780(6) Uani 1 1 d . .
O5 O 0.2914(3) 0.9268(2) 0.37242(13) 0.0945(8) Uani 1 1 d . .
C1 C 0.1716(3) 0.2743(4) 0.4848(3) 0.0996(13) Uani 1 1 d . .
H1A H 0.1600 0.2746 0.4400 0.120 Uiso 1 1 calc R U
H1B H 0.1298 0.2054 0.5085 0.120 Uiso 1 1 calc R U
C2 C 0.2476(3) 0.3719(3) 0.51488(17) 0.0660(8) Uani 1 1 d . .
C3 C 0.3160(3) 0.4837(3) 0.47858(14) 0.0598(7) Uani 1 1 d . .
C4 C 0.3970(2) 0.5734(2) 0.52886(14) 0.0541(6) Uani 1 1 d . .
C5 C 0.4124(3) 0.4928(3) 0.57799(16) 0.0655(7) Uani 1 1 d . .
H5A H 0.4625 0.4651 0.5605 0.079 Uiso 1 1 calc R U
H5B H 0.4437 0.5318 0.6194 0.079 Uiso 1 1 calc R U
C6 C 0.2863(3) 0.3935(3) 0.58492(17) 0.0708(8) Uani 1 1 d . .
H6 H 0.2827 0.3241 0.6046 0.085 Uiso 1 1 calc R U
C7 C 0.2168(4) 0.4365(3) 0.6256(2) 0.0801(10) Uani 1 1 d . .
H7A H 0.1392 0.4051 0.6070 0.096 Uiso 1 1 calc R U
H7B H 0.2081 0.4068 0.6698 0.096 Uiso 1 1 calc R U
C8 C 0.2766(3) 0.5707(3) 0.62766(16) 0.0666(8) Uani 1 1 d . .
H8A H 0.2210 0.5930 0.6430 0.080 Uiso 1 1 calc R U
H8B H 0.3410 0.6007 0.6585 0.080 Uiso 1 1 calc R U
C9 C 0.3228(2) 0.6256(2) 0.56039(13) 0.0498(6) Uani 1 1 d . .
H9 H 0.2546 0.6025 0.5322 0.060 Uiso 1 1 calc R U
C10 C 0.3952(2) 0.7616(2) 0.55996(13) 0.0499(6) Uani 1 1 d . .
C11 C 0.5201(3) 0.7952(3) 0.57920(17) 0.0647(7) Uani 1 1 d . .
H11A H 0.5652 0.8788 0.5871 0.078 Uiso 1 1 calc R U
H11B H 0.5185 0.7555 0.6194 0.078 Uiso 1 1 calc R U
C12 C 0.5146(3) 0.6594(3) 0.50028(18) 0.0680(8) Uani 1 1 d . .
C13 C 0.3519(2) 0.8190(2) 0.60937(13) 0.0568(6) Uani 1 1 d . .
H13A H 0.3425 0.7821 0.6517 0.068 Uiso 1 1 calc R U
H13B H 0.4107 0.9009 0.6139 0.068 Uiso 1 1 calc R U
C14 C 0.2364(3) 0.8100(3) 0.58968(14) 0.0595(7) Uani 1 1 d . .
H14A H 0.1768 0.7283 0.5855 0.071 Uiso 1 1 calc R U
H14B H 0.2118 0.8448 0.6233 0.071 Uiso 1 1 calc R U
C15 C 0.2497(3) 0.8722(3) 0.52518(15) 0.0633(7) Uani 1 1 d . .
H15A H 0.3076 0.9544 0.5298 0.076 Uiso 1 1 calc R U
H15B H 0.1758 0.8666 0.5135 0.076 Uiso 1 1 calc R U
C16 C 0.2877(3) 0.8175(2) 0.47002(14) 0.0553(6) Uani 1 1 d . .
C17 C 0.3946(2) 0.8068(2) 0.49014(13) 0.0525(6) Uani 1 1 d . .
H17 H 0.4006 0.7533 0.4592 0.063 Uiso 1 1 calc R U
C18 C 0.1828(3) 0.7055(3) 0.44425(16) 0.0650(7) Uani 1 1 d . .
H18A H 0.1372 0.6583 0.4804 0.098 Uiso 1 1 calc R U
H18B H 0.2098 0.6627 0.4187 0.098 Uiso 1 1 calc R U
H18C H 0.1354 0.7252 0.4175 0.098 Uiso 1 1 calc R U
C19 C 0.4964(3) 0.9303(3) 0.47595(18) 0.0711(8) Uani 1 1 d . .
H19A H 0.5115 0.9812 0.5133 0.085 Uiso 1 1 calc R U
H19B H 0.5671 0.9282 0.4657 0.085 Uiso 1 1 calc R U
C20 C 0.3404(3) 0.9076(3) 0.41554(16) 0.0695(8) Uani 1 1 d . .

loop_
_atom_site_aniso_label
_atom_site_aniso_U_11
_atom_site_aniso_U_22
_atom_site_aniso_U_33
_atom_site_aniso_U_23
_atom_site_aniso_U_13
_atom_site_aniso_U_12
O1 0.134(2) 0.0842(16) 0.0539(14) -0.0111(11) -0.0099(13) 0.0613(16)
O2 0.0928(17) 0.0772(15) 0.113(2) -0.0067(14) 0.0466(16) 0.0418(13)
O3 0.0529(11) 0.0686(13) 0.0979(17) -0.0150(12) 0.0102(11) 0.0264(10)
O4 0.0872(16) 0.0525(11) 0.0744(14) 0.0110(10) 0.0164(12) 0.0201(11)
O5 0.128(2) 0.0779(16) 0.0681(16) 0.0118(12) -0.0090(15) 0.0447(16)
C1 0.073(2) 0.073(2) 0.137(4) -0.017(2) 0.004(2) 0.0239(19)
C2 0.0636(16) 0.0580(16) 0.082(2) -0.0047(15) 0.0066(15) 0.0349(14)
C3 0.0763(19) 0.0632(16) 0.0526(17) -0.0069(13) 0.0002(13) 0.0443(15)
C4 0.0598(15) 0.0540(14) 0.0538(15) -0.0022(12) 0.0072(12) 0.0323(12)
C5 0.0773(19) 0.0745(19) 0.0594(16) -0.0032(14) -0.0044(15) 0.0490(16)
C6 0.089(2) 0.0608(17) 0.075(2) 0.0172(15) 0.0172(17) 0.0467(16)
C7 0.101(3) 0.0690(19) 0.078(2) 0.0232(17) 0.0327(19) 0.0482(19)
C8 0.083(2) 0.0672(17) 0.0569(17) 0.0065(14) 0.0175(15) 0.0432(16)
C9 0.0538(13) 0.0482(13) 0.0486(13) -0.0022(10) 0.0058(11) 0.0263(11)
C10 0.0500(13) 0.0498(13) 0.0486(13) -0.0066(11) 0.0031(11) 0.0240(11)
C11 0.0548(15) 0.0656(17) 0.0721(19) -0.0163(14) -0.0034(14) 0.0290(13)
C12 0.0674(17) 0.0673(18) 0.0752(19) -0.0019(15) 0.0170(15) 0.0380(16)
C13 0.0649(16) 0.0556(15) 0.0497(15) -0.0106(12) 0.0017(12) 0.0300(13)
C14 0.0646(16) 0.0627(16) 0.0556(17) -0.0076(13) 0.0086(13) 0.0352(14)
C15 0.0710(17) 0.0618(16) 0.0637(17) -0.0048(13) 0.0023(14) 0.0382(14)
C16 0.0645(16) 0.0494(13) 0.0494(14) -0.0024(11) 0.0019(12) 0.0266(12)
C17 0.0558(14) 0.0442(13) 0.0495(14) -0.0050(10) 0.0084(11) 0.0190(11)
C18 0.0638(17) 0.0625(17) 0.0595(17) -0.0042(14) -0.0071(14) 0.0247(13)
C19 0.0681(18) 0.0524(16) 0.076(2) 0.0036(14) 0.0124(15) 0.0175(14)
C20 0.095(2) 0.0561(16) 0.0537(17) -0.0011(13) 0.0001(16) 0.0348(17)

loop_
_atom_type_symbol
_atom_type_description
_atom_type_scat_dispersion_real
_atom_type_scat_dispersion_imag
_atom_type_scat_source
C C 0.0181 0.0091 'International Tables Vol C Tables 4.2.6.8 and 6.1.1.4'
H H 0.0000 0.0000 'International Tables Vol C Tables 4.2.6.8 and 6.1.1.4'
O O 0.0492 0.0322 'International Tables Vol C Tables 4.2.6.8 and 6.1.1.4'

loop_
_geom_angle_atom_site_label_1
_geom_angle_atom_site_label_2
_geom_angle_atom_site_label_3
_geom_angle
C12 O3 C11 117.9(2)
C20 O4 C19 109.8(2)
H1A C1 H1B 120.0
C2 C1 H1A 120.0
C2 C1 H1B 120.0
C1 C2 C3 121.5(4)
C1 C2 C6 130.5(4)
C3 C2 C6 107.9(3)
O1 C3 C2 127.5(3)
O1 C3 C4 126.4(3)
C2 C3 C4 106.0(3)
C3 C4 C5 100.6(2)
C3 C4 C9 105.3(2)
C5 C4 C9 110.9(2)
C12 C4 C3 112.4(2)
C12 C4 C5 109.2(3)
C12 C4 C9 117.2(2)
C4 C5 H5A 111.6
C4 C5 H5B 111.6
H5A C5 H5B 109.4
C6 C5 C4 100.9(2)
C6 C5 H5A 111.6
C6 C5 H5B 111.6
C2 C6 C5 101.3(3)
C2 C6 H6 111.3
C2 C6 C7 112.1(3)
C5 C6 H6 111.3
C5 C6 C7 109.2(3)
C7 C6 H6 111.3
C6 C7 H7A 109.1
C6 C7 H7B 109.1
H7A C7 H7B 107.8
C8 C7 C6 112.5(3)
C8 C7 H7A 109.1
C8 C7 H7B 109.1
C7 C8 H8A 109.2
C7 C8 H8B 109.2
H8A C8 H8B 107.9
C9 C8 C7 112.0(3)
C9 C8 H8A 109.2
C9 C8 H8B 109.2
C4 C9 H9 107.1
C8 C9 C4 110.1(2)
C8 C9 H9 107.1
C8 C9 C10 114.9(2)
C10 C9 C4 110.0(2)
C10 C9 H9 107.1
C11 C10 C9 106.5(2)
C11 C10 C13 107.5(2)
C11 C10 C17 109.7(2)
C13 C10 C9 113.6(2)
C13 C10 C17 110.0(2)
C17 C10 C9 109.3(2)
O3 C11 C10 111.2(2)
O3 C11 H11A 109.4
O3 C11 H11B 109.4
C10 C11 H11A 109.4
C10 C11 H11B 109.4
H11A C11 H11B 108.0
O2 C12 O3 118.9(3)
O2 C12 C4 122.3(3)
O3 C12 C4 118.7(3)
C10 C13 H13A 109.0
C10 C13 H13B 109.0
H13A C13 H13B 107.8
C14 C13 C10 113.1(2)
C14 C13 H13A 109.0
C14 C13 H13B 109.0
C13 C14 H14A 109.6
C13 C14 H14B 109.6
H14A C14 H14B 108.1
C15 C14 C13 110.4(3)
C15 C14 H14A 109.6
C15 C14 H14B 109.6
C14 C15 H15A 109.5
C14 C15 H15B 109.5
C14 C15 C16 110.9(2)
H15A C15 H15B 108.1
C16 C15 H15A 109.5
C16 C15 H15B 109.5
C17 C16 C15 111.9(2)
C18 C16 C15 110.7(3)
C18 C16 C17 115.6(2)
C20 C16 C15 107.2(2)
C20 C16 C17 100.7(2)
C20 C16 C18 110.0(2)
C10 C17 H17 107.5
C16 C17 C10 117.5(2)
C16 C17 H17 107.5
C19 C17 C10 114.4(2)
C19 C17 C16 102.0(2)
C19 C17 H17 107.5
C16 C18 H18A 109.5
C16 C18 H18B 109.5
C16 C18 H18C 109.5
H18A C18 H18B 109.5
H18A C18 H18C 109.5
H18B C18 H18C 109.5
O4 C19 C17 105.0(3)
O4 C19 H19A 110.8
O4 C19 H19B 110.8
C17 C19 H19A 110.8
C17 C19 H19B 110.8
H19A C19 H19B 108.8
O4 C20 C16 111.0(3)
O5 C20 O4 120.4(3)
O5 C20 C16 128.6(3)

loop_
_geom_bond_atom_site_label_1
_geom_bond_atom_site_label_2
_geom_bond_distance
O1 C3 1.197(4)
O2 C12 1.209(4)
O3 C11 1.455(4)
O3 C12 1.330(4)
O4 C19 1.442(4)
O4 C20 1.357(4)
O5 C20 1.193(4)
C1 H1A 0.9300
C1 H1B 0.9300
C1 C2 1.324(5)
C2 C3 1.487(5)
C2 C6 1.499(5)
C3 C4 1.529(4)
C4 C5 1.549(4)
C4 C9 1.590(3)
C4 C12 1.509(4)
C5 H5A 0.9700
C5 H5B 0.9700
C5 C6 1.526(5)
C6 H6 0.9800
C6 C7 1.541(5)
C7 H7A 0.9700
C7 H7B 0.9700
C7 C8 1.538(5)
C8 H8A 0.9700
C8 H8B 0.9700
C8 C9 1.532(4)
C9 H9 0.9800
C9 C10 1.556(3)
C10 C11 1.530(4)
C10 C13 1.534(4)
C10 C17 1.548(4)
C11 H11A 0.9700
C11 H11B 0.9700
C13 H13A 0.9700
C13 H13B 0.9700
C13 C14 1.523(4)
C14 H14A 0.9700
C14 H14B 0.9700
C14 C15 1.517(5)
C15 H15A 0.9700
C15 H15B 0.9700
C15 C16 1.552(4)
C16 C17 1.543(4)
C16 C18 1.528(4)
C16 C20 1.520(4)
C17 H17 0.9800
C17 C19 1.535(4)
C18 H18A 0.9600
C18 H18B 0.9600
C18 H18C 0.9600
C19 H19A 0.9700
C19 H19B 0.9700

loop_
_geom_torsion_atom_site_label_1
_geom_torsion_atom_site_label_2
_geom_torsion_atom_site_label_3
_geom_torsion_atom_site_label_4
_geom_torsion
O1 C3 C4 C5 -155.0(3)
O1 C3 C4 C9 89.7(3)
O1 C3 C4 C12 -38.9(4)
C1 C2 C3 O1 5.7(5)
C1 C2 C3 C4 -177.4(3)
C1 C2 C6 C5 148.5(4)
C1 C2 C6 C7 -95.2(4)
C2 C3 C4 C5 28.1(3)
C2 C3 C4 C9 -87.2(3)
C2 C3 C4 C12 144.1(3)
C2 C6 C7 C8 -92.1(4)
C3 C2 C6 C5 -28.5(3)
C3 C2 C6 C7 87.8(3)
C3 C4 C5 C6 -45.3(3)
C3 C4 C9 C8 101.9(3)
C3 C4 C9 C10 -130.5(2)
C3 C4 C12 O2 -28.2(5)
C3 C4 C12 O3 155.3(3)
C4 C5 C6 C2 45.5(3)
C4 C5 C6 C7 -72.9(3)
C4 C9 C10 C11 -41.4(3)
C4 C9 C10 C13 -159.5(2)
C4 C9 C10 C17 77.1(3)
C5 C4 C9 C8 -6.1(3)
C5 C4 C9 C10 121.5(3)
C5 C4 C12 O2 82.6(4)
C5 C4 C12 O3 -93.9(4)
C5 C6 C7 C8 19.3(4)
C6 C2 C3 O1 -177.0(3)
C6 C2 C3 C4 -0.1(3)
C6 C7 C8 C9 43.5(4)
C7 C8 C9 C4 -49.4(4)
C7 C8 C9 C10 -174.2(3)
C8 C9 C10 C11 83.6(3)
C8 C9 C10 C13 -34.6(3)
C8 C9 C10 C17 -157.9(2)
C9 C4 C5 C6 65.7(3)
C9 C4 C12 O2 -150.3(3)
C9 C4 C12 O3 33.2(4)
C9 C10 C11 O3 69.0(3)
C9 C10 C13 C14 -72.1(3)
C9 C10 C17 C16 82.6(3)
C9 C10 C17 C19 -157.9(2)
C10 C13 C14 C15 -61.5(3)
C10 C17 C19 O4 -160.4(2)
C11 O3 C12 O2 175.4(3)
C11 O3 C12 C4 -7.9(5)
C11 C10 C13 C14 170.3(3)
C11 C10 C17 C16 -160.9(2)
C11 C10 C17 C19 -41.4(3)
C12 O3 C11 C10 -44.2(4)
C12 C4 C5 C6 -163.7(2)
C12 C4 C9 C8 -132.4(3)
C12 C4 C9 C10 -4.7(4)
C13 C10 C11 O3 -168.9(2)
C13 C10 C17 C16 -42.8(3)
C13 C10 C17 C19 76.7(3)
C13 C14 C15 C16 59.9(3)
C14 C15 C16 C17 -50.5(3)
C14 C15 C16 C18 79.9(3)
C14 C15 C16 C20 -160.0(3)
C15 C16 C17 C10 43.4(3)
C15 C16 C17 C19 -82.5(3)
C15 C16 C20 O4 96.3(3)
C15 C16 C20 O5 -83.6(4)
C16 C17 C19 O4 -32.5(3)
C17 C10 C11 O3 -49.2(3)
C17 C10 C13 C14 50.9(3)
C17 C16 C20 O4 -20.9(3)
C17 C16 C20 O5 159.2(3)
C18 C16 C17 C10 -84.5(3)
C18 C16 C17 C19 149.7(3)
C18 C16 C20 O4 -143.3(3)
C18 C16 C20 O5 36.8(5)
C19 O4 C20 O5 -179.7(3)
C19 O4 C20 C16 0.4(3)
C20 O4 C19 C17 20.7(3)
C20 C16 C17 C10 157.0(2)
C20 C16 C17 C19 31.2(3)
